data_2019443
loop_
_publ_author_name
'Hamchaoui, Farida'
'Alonzo, V\'eronique'
'Rebbah, Houria'
'Le Fur, Eric'

_publ_section_title
;
 K~6~[Fe~8.27~(HPO~3~)~12~]: a new mixed-valence iron phosphite
;
_journal_coeditor_code FN3162
_journal_issue 4
_journal_name_full 'Acta Crystallographica Section C'
_journal_page_first 351
_journal_page_last 354
_journal_paper_doi 10.1107/S2053229614004021
_journal_volume 70
_journal_year 2014
_chemical_formula_iupac 'K6 [Fe8.27 (H P O3)12]'
_chemical_formula_moiety 'Fe8.27 H12 O36 P12, K(6)'
_chemical_formula_sum 'Fe8.27 H12 K6 O36 P12'
_chemical_formula_weight 1656.18
_chemical_name_systematic
;
Hexapotassium octairon(II,III) dodecaphosphonate
;
_space_group_IT_number 166
_symmetry_cell_setting trigonal
_symmetry_space_group_name_Hall '-R 3 2"'
_symmetry_space_group_name_H-M 'R -3 m :H'
_audit_creation_method 'WinGX routine CIF_UPDATE'
_cell_angle_alpha 90
_cell_angle_beta 90
_cell_angle_gamma 120
_cell_formula_units_Z 1
_cell_length_a 5.38220(10)
_cell_length_b 5.38220(10)
_cell_length_c 34.6521(8)
_cell_measurement_reflns_used 1362
_cell_measurement_temperature 293(2)
_cell_measurement_theta_max 42.106
_cell_measurement_theta_min 2.91
_cell_volume 869.32(3)
_computing_cell_refinement 'DIRAX/LSQ (Duisenberg <i>et al.</i>, 2000)'
_computing_data_collection 'COLLECT (Nonius, 1998)'
_computing_data_reduction 'EVALCCD (Duisenberg <i>et al.</i>, 2003)'
_computing_molecular_graphics 'SHELXL97 (Sheldrick, 2008)'
_computing_publication_material 'WinGX (Farrugia, 2012)'
_computing_structure_refinement 'SHELXL97 (Sheldrick, 2008)'
_computing_structure_solution 'SIR97 (Altomare <i>et al.</i>, 1999)'
_diffrn_ambient_temperature 293(2)
_diffrn_measured_fraction_theta_full 0.999
_diffrn_measured_fraction_theta_max 0.999
_diffrn_measurement_device '95mm CCD camera on \k-goniostat'
_diffrn_measurement_device_type 'Nonius KappaCCD area-detector'
_diffrn_measurement_method 'CCD rotation images, thick slices'
_diffrn_radiation_type MoK\a
_diffrn_radiation_wavelength 0.71073
_diffrn_reflns_av_R_equivalents 0.0322
_diffrn_reflns_limit_h_max 9
_diffrn_reflns_limit_h_min -9
_diffrn_reflns_limit_k_max 9
_diffrn_reflns_limit_k_min -9
_diffrn_reflns_limit_l_max 58
_diffrn_reflns_limit_l_min -62
_diffrn_reflns_number 6203
_diffrn_reflns_theta_full 39.96
_diffrn_reflns_theta_max 39.96
_diffrn_reflns_theta_min 3.53
_exptl_absorpt_coefficient_mu 4.750
_exptl_absorpt_correction_T_max 0.789
_exptl_absorpt_correction_T_min 0.684
_exptl_absorpt_correction_type multi-scan
_exptl_absorpt_process_details '(SADABS; Sheldrick, 2002)'
_exptl_crystal_colour 'dark grey'
_exptl_crystal_density_diffrn 3.164
_exptl_crystal_density_method 'not measured'
_exptl_crystal_description prism
_exptl_crystal_F_000 809
_exptl_crystal_size_max 0.08
_exptl_crystal_size_mid 0.05
_exptl_crystal_size_min 0.05
_refine_diff_density_max 1.692
_refine_diff_density_min -1.066
_refine_ls_extinction_coef 0.0017(5)
_refine_ls_extinction_expression Fc^*^=kFc[1+0.001xFc^2^\l^3^/sin(2\q)]^-1/4^
_refine_ls_extinction_method 'SHELXL97 (Sheldrick, 2008)'
_refine_ls_goodness_of_fit_ref 1.014
_refine_ls_hydrogen_treatment refxyz
_refine_ls_matrix_type full
_refine_ls_number_parameters 33
_refine_ls_number_reflns 748
_refine_ls_number_restraints 2
_refine_ls_restrained_S_all 1.012
_refine_ls_R_factor_gt 0.0266
_refine_ls_shift/su_max 0
_refine_ls_structure_factor_coef Fsqd
_refine_ls_weighting_details 'calc w = 1/[\s^2^(Fo^2^)+(0.0469P)^2^+0.4877P] where P=(Fo^2^+2Fc^2^)/3'
_refine_ls_weighting_scheme calc
_refine_ls_wR_factor_ref 0.0699
_reflns_number_gt 633
_reflns_number_total 748
_reflns_threshold_expression I>2\s(I)
_cod_data_source_file fn3162sup1.cf
_cod_data_source_block I
_cod_original_sg_symbol_H-M 'R -3 m'
_cod_original_formula_sum 'Fe8.27 H12 O36 P12 K6'
_cod_database_code 2019443
_cod_database_fobs_code 2019443

loop_
_symmetry_equiv_pos_as_xyz
'x, y, z'
'-y, x-y, z'
'-x+y, -x, z'
'-x+y, y, z'
'x, x-y, z'
'-y, -x, z'
'x+2/3, y+1/3, z+1/3'
'-y+2/3, x-y+1/3, z+1/3'
'-x+y+2/3, -x+1/3, z+1/3'
'-x+y+2/3, y+1/3, z+1/3'
'x+2/3, x-y+1/3, z+1/3'
'-y+2/3, -x+1/3, z+1/3'
'x+1/3, y+2/3, z+2/3'
'-y+1/3, x-y+2/3, z+2/3'
'-x+y+1/3, -x+2/3, z+2/3'
'-x+y+1/3, y+2/3, z+2/3'
'x+1/3, x-y+2/3, z+2/3'
'-y+1/3, -x+2/3, z+2/3'
'-x, -y, -z'
'y, -x+y, -z'
'x-y, x, -z'
'x-y, -y, -z'
'-x, -x+y, -z'
'y, x, -z'
'-x+2/3, -y+1/3, -z+1/3'
'y+2/3, -x+y+1/3, -z+1/3'
'x-y+2/3, x+1/3, -z+1/3'
'x-y+2/3, -y+1/3, -z+1/3'
'-x+2/3, -x+y+1/3, -z+1/3'
'y+2/3, x+1/3, -z+1/3'
'-x+1/3, -y+2/3, -z+2/3'
'y+1/3, -x+y+2/3, -z+2/3'
'x-y+1/3, x+2/3, -z+2/3'
'x-y+1/3, -y+2/3, -z+2/3'
'-x+1/3, -x+y+2/3, -z+2/3'
'y+1/3, x+2/3, -z+2/3'

loop_
_atom_site_type_symbol
_atom_site_label
_atom_site_fract_x
_atom_site_fract_y
_atom_site_fract_z
_atom_site_U_iso_or_equiv
_atom_site_adp_type
_atom_site_calc_flag
_atom_site_refinement_flags
_atom_site_occupancy
Fe Fe1 0 0 0 0.01012(18) Uani d SP 0.757(3)
Fe Fe2 0 0 0.083444(11) 0.00926(10) Uani d S 1
P P1 0.3333 0.6667 0.10603(2) 0.00972(13) Uani d SD 1
H H1 0.3333 0.6667 0.0658(5) 0.012 Uiso d SD 1
P P2 0.6667 0.3333 0.03222(2) 0.01131(14) Uani d SD 1
H H2 0.6667 0.3333 -0.0081(5) 0.014 Uiso d SD 1
O O1 0.17710(13) 0.3542(3) 0.11944(3) 0.0143(2) Uani d S 1
O O2A 0.3501(4) 0.17506(18) 0.04047(5) 0.0133(3) Uani d SP 0.757(3)
O O2B 0.3719(12) 0.1860(6) 0.05498(18) 0.0133(3) Uani d SP 0.243(3)
K K1 0.6667 0.3333 0.14646(2) 0.01822(14) Uani d S 1

loop_
_atom_site_aniso_label
_atom_site_aniso_U_11
_atom_site_aniso_U_22
_atom_site_aniso_U_33
_atom_site_aniso_U_12
_atom_site_aniso_U_13
_atom_site_aniso_U_23
Fe1 0.0096(2) 0.0096(2) 0.0112(3) 0.00480(11) 0 0
Fe2 0.00826(12) 0.00826(12) 0.01126(17) 0.00413(6) 0 0
P1 0.00850(18) 0.00850(18) 0.0122(2) 0.00425(9) 0 0
P2 0.00945(18) 0.00945(18) 0.0150(3) 0.00473(9) 0 0
O1 0.0148(4) 0.0095(5) 0.0169(4) 0.0048(2) 0.00020(19) 0.0004(4)
O2A 0.0073(5) 0.0139(4) 0.0164(8) 0.0036(3) -0.0017(6) -0.0009(3)
O2B 0.0073(5) 0.0139(4) 0.0164(8) 0.0036(3) -0.0017(6) -0.0009(3)
K1 0.01617(18) 0.01617(18) 0.0223(3) 0.00808(9) 0 0

loop_
_atom_type_symbol
_atom_type_description
_atom_type_scat_dispersion_real
_atom_type_scat_dispersion_imag
_atom_type_scat_source
O O 0.0106 0.006 'International Tables Vol C Tables 4.2.6.8 and 6.1.1.4'
P P 0.1023 0.0942 'International Tables Vol C Tables 4.2.6.8 and 6.1.1.4'
K K 0.2009 0.2494 'International Tables Vol C Tables 4.2.6.8 and 6.1.1.4'
Fe Fe 0.3463 0.8444 'International Tables Vol C Tables 4.2.6.8 and 6.1.1.4'
H H 0 0 'International Tables Vol C Tables 4.2.6.8 and 6.1.1.4'

loop_
_geom_angle_atom_site_label_1
_geom_angle_atom_site_label_2
_geom_angle_atom_site_label_3
_geom_angle_site_symmetry_1
_geom_angle_site_symmetry_3
_geom_angle
_geom_angle_publ_flag
O2A Fe1 O2A 19 . 180.00(9) y
O2A Fe1 O2A 19 20 82.12(7) y
O2A Fe1 O2A . 20 97.88(7) y
O2A Fe1 O2A 19 21 82.12(7) ?
O2A Fe1 O2A . 21 97.88(7) ?
O2A Fe1 O2A 20 21 82.12(7) ?
O2A Fe1 O2A 19 2 97.88(7) ?
O2A Fe1 O2A . 2 82.12(7) ?
O2A Fe1 O2A 20 2 180.00(8) ?
O2A Fe1 O2A 21 2 97.88(7) ?
O2A Fe1 O2A 19 3 97.88(7) ?
O2A Fe1 O2A . 3 82.12(7) ?
O2A Fe1 O2A 20 3 97.88(7) ?
O2A Fe1 O2A 21 3 180.00(9) ?
O2A Fe1 O2A 2 3 82.12(7) ?
O2A Fe1 Fe2 19 . 130.67(5) ?
O2A Fe1 Fe2 . . 49.33(5) ?
O2A Fe1 Fe2 20 . 130.67(5) ?
O2A Fe1 Fe2 21 . 130.67(5) ?
O2A Fe1 Fe2 2 . 49.33(5) ?
O2A Fe1 Fe2 3 . 49.33(5) ?
O2A Fe1 Fe2 19 19 49.33(5) ?
O2A Fe1 Fe2 . 19 130.67(5) ?
O2A Fe1 Fe2 20 19 49.33(5) ?
O2A Fe1 Fe2 21 19 49.33(5) ?
O2A Fe1 Fe2 2 19 130.67(5) ?
O2A Fe1 Fe2 3 19 130.67(5) ?
Fe2 Fe1 Fe2 . 19 180 y
O2B Fe2 O2B 3 2 97.6(2) ?
O2B Fe2 O2B 3 . 97.6(2) y
O2B Fe2 O2B 2 . 97.6(2) ?
O2B Fe2 O1 3 . 172.57(18) y
O2B Fe2 O1 2 . 87.21(13) ?
O2B Fe2 O1 . . 87.21(13) ?
O2B Fe2 O1 3 2 87.21(13) ?
O2B Fe2 O1 2 2 87.21(13) ?
O2B Fe2 O1 . 2 172.57(18) ?
O1 Fe2 O1 . 2 87.42(5) ?
O2B Fe2 O1 3 3 87.21(13) ?
O2B Fe2 O1 2 3 172.57(18) ?
O2B Fe2 O1 . 3 87.21(13) ?
O1 Fe2 O1 . 3 87.42(5) y
O1 Fe2 O1 2 3 87.42(5) ?
O2B Fe2 O2A 3 3 12.74(16) ?
O2B Fe2 O2A 2 3 89.29(15) ?
O2B Fe2 O2A . 3 89.29(15) ?
O1 Fe2 O2A . 3 174.69(6) ?
O1 Fe2 O2A 2 3 96.41(4) ?
O1 Fe2 O2A 3 3 96.41(4) ?
O2B Fe2 O2A 3 2 89.29(15) ?
O2B Fe2 O2A 2 2 12.74(16) ?
O2B Fe2 O2A . 2 89.29(15) ?
O1 Fe2 O2A . 2 96.41(4) ?
O1 Fe2 O2A 2 2 96.41(4) ?
O1 Fe2 O2A 3 2 174.69(6) ?
O2A Fe2 O2A 3 2 79.54(7) ?
O2B Fe2 O2A 3 . 89.29(15) ?
O2B Fe2 O2A 2 . 89.29(15) ?
O2B Fe2 O2A . . 12.74(16) ?
O1 Fe2 O2A . . 96.41(4) y
O1 Fe2 O2A 2 . 174.69(6) y
O1 Fe2 O2A 3 . 96.41(4) ?
O2A Fe2 O2A 3 . 79.54(7) ?
O2A Fe2 O2A 2 . 79.54(7) y
O2B Fe2 Fe1 3 . 60.36(17) ?
O2B Fe2 Fe1 2 . 60.36(17) ?
O2B Fe2 Fe1 . . 60.36(17) ?
O1 Fe2 Fe1 . . 127.07(3) ?
O1 Fe2 Fe1 2 . 127.07(3) ?
O1 Fe2 Fe1 3 . 127.07(3) ?
O2A Fe2 Fe1 3 . 47.62(5) ?
O2A Fe2 Fe1 2 . 47.62(5) ?
O2A Fe2 Fe1 . . 47.62(5) ?
O2B Fe2 K1 3 25 119.64(17) ?
O2B Fe2 K1 2 25 119.64(17) ?
O2B Fe2 K1 . 25 119.64(17) ?
O1 Fe2 K1 . 25 52.93(3) ?
O1 Fe2 K1 2 25 52.93(3) ?
O1 Fe2 K1 3 25 52.93(3) ?
O2A Fe2 K1 3 25 132.38(5) ?
O2A Fe2 K1 2 25 132.38(5) ?
O2A Fe2 K1 . 25 132.38(5) ?
Fe1 Fe2 K1 . 25 180 ?
O2B Fe2 K1 3 1_455 129.79(7) ?
O2B Fe2 K1 2 1_455 64.74(17) ?
O2B Fe2 K1 . 1_455 129.79(7) ?
O1 Fe2 K1 . 1_455 47.701(10) ?
O1 Fe2 K1 2 1_455 47.701(10) ?
O1 Fe2 K1 3 1_455 107.83(4) ?
O2A Fe2 K1 3 1_455 133.609(10) ?
O2A Fe2 K1 2 1_455 77.48(5) ?
O2A Fe2 K1 . 1_455 133.609(10) ?
Fe1 Fe2 K1 . 1_455 125.096(9) ?
K1 Fe2 K1 25 1_455 54.903(9) ?
O1 P1 O1 3_565 2_665 111.18(5) ?
O1 P1 O1 3_565 . 111.18(5) y
O1 P1 O1 2_665 . 111.18(5) ?
O1 P1 K1 3_565 1_565 56.000(16) ?
O1 P1 K1 2_665 1_565 56.000(16) ?
O1 P1 K1 . 1_565 138.03(6) ?
O1 P1 K1 3_565 1_455 56.000(16) ?
O1 P1 K1 2_665 1_455 138.03(6) ?
O1 P1 K1 . 1_455 56.000(16) ?
K1 P1 K1 1_565 1_455 104.275(17) ?
O1 P1 K1 3_565 . 138.03(6) ?
O1 P1 K1 2_665 . 56.000(16) ?
O1 P1 K1 . . 56.000(16) ?
K1 P1 K1 1_565 . 104.275(17) ?
K1 P1 K1 1_455 . 104.275(17) ?
O1 P1 H1 3_565 . 107.70(5) ?
O1 P1 H1 2_665 . 107.70(5) ?
O1 P1 H1 . . 107.70(5) y
K1 P1 H1 1_565 . 114.269(15) ?
K1 P1 H1 1_455 . 114.269(15) ?
K1 P1 H1 . . 114.269(15) ?
O2A P2 O2A 2_655 . 116.47(5) y
O2A P2 O2A 2_655 3_665 116.47(5) ?
O2A P2 O2A . 3_665 116.47(5) ?
O2A P2 O2B 2_655 2_655 18.89(19) ?
O2A P2 O2B . 2_655 109.34(13) ?
O2A P2 O2B 3_665 2_655 109.34(13) ?
O2A P2 O2B 2_655 3_665 109.34(13) ?
O2A P2 O2B . 3_665 109.34(13) ?
O2A P2 O2B 3_665 3_665 18.89(19) ?
O2B P2 O2B 2_655 3_665 97.4(3) ?
O2A P2 O2B 2_655 . 109.34(13) ?
O2A P2 O2B . . 18.89(19) ?
O2A P2 O2B 3_665 . 109.34(13) ?
O2B P2 O2B 2_655 . 97.4(3) ?
O2B P2 O2B 3_665 . 97.4(3) y
O2A P2 H2 2_655 . 100.96(8) ?
O2A P2 H2 . . 100.96(8) y
O2A P2 H2 3_665 . 100.96(8) ?
O2B P2 H2 2_655 . 119.9(2) ?
O2B P2 H2 3_665 . 119.9(2) ?
O2B P2 H2 . . 119.9(2) y
P1 O1 Fe2 . . 125.23(7) ?
P1 O1 K1 . 1_455 97.61(3) ?
Fe2 O1 K1 . 1_455 99.83(3) ?
P1 O1 K1 . . 97.61(3) ?
Fe2 O1 K1 . . 99.83(3) ?
K1 O1 K1 1_455 . 141.44(5) ?
P1 O1 K1 . 25 142.94(7) ?
Fe2 O1 K1 . 25 91.83(4) ?
K1 O1 K1 1_455 25 73.27(2) ?
K1 O1 K1 . 25 73.27(2) ?
O2B O2A P2 . . 89.5(7) ?
O2B O2A Fe1 . . 142.1(7) ?
P2 O2A Fe1 . . 128.37(11) ?
O2B O2A Fe2 . . 59.0(7) ?
P2 O2A Fe2 . . 148.58(12) ?
Fe1 O2A Fe2 . . 83.05(6) ?
O2A O2B P2 . . 71.6(7) ?
O2A O2B Fe2 . . 108.2(8) ?
P2 O2B Fe2 . . 179.8(4) ?
O1 K1 O1 3 1_655 109.77(2) ?
O1 K1 O1 3 2_655 52.51(5) ?
O1 K1 O1 1_655 2_655 60.20(5) ?
O1 K1 O1 3 2_665 109.77(2) ?
O1 K1 O1 1_655 2_665 109.77(2) ?
O1 K1 O1 2_655 2_665 141.44(5) ?
O1 K1 O1 3 3_665 141.44(5) ?
O1 K1 O1 1_655 3_665 52.51(5) ?
O1 K1 O1 2_655 3_665 109.77(2) ?
O1 K1 O1 2_665 3_665 60.20(5) ?
O1 K1 O1 3 . 60.20(5) ?
O1 K1 O1 1_655 . 141.44(5) ?
O1 K1 O1 2_655 . 109.77(2) ?
O1 K1 O1 2_665 . 52.51(5) ?
O1 K1 O1 3_665 . 109.77(2) ?
O1 K1 O1 3 26 136.892(19) ?
O1 K1 O1 1_655 26 77.68(4) ?
O1 K1 O1 2_655 26 106.73(2) ?
O1 K1 O1 2_665 26 106.73(2) ?
O1 K1 O1 3_665 26 77.68(4) ?
O1 K1 O1 . 26 136.892(19) ?
O1 K1 O1 3 25 77.68(4) ?
O1 K1 O1 1_655 25 106.73(2) ?
O1 K1 O1 2_655 25 77.68(4) ?
O1 K1 O1 2_665 25 136.892(19) ?
O1 K1 O1 3_665 25 136.892(19) ?
O1 K1 O1 . 25 106.73(2) ?
O1 K1 O1 26 25 59.96(4) ?
O1 K1 O1 3 27 106.73(2) ?
O1 K1 O1 1_655 27 136.892(19) ?
O1 K1 O1 2_655 27 136.892(19) ?
O1 K1 O1 2_665 27 77.68(4) ?
O1 K1 O1 3_665 27 106.73(2) ?
O1 K1 O1 . 27 77.68(4) ?
O1 K1 O1 26 27 59.96(4) ?
O1 K1 O1 25 27 59.96(4) ?
O1 K1 K1 3 25_655 95.96(2) ?
O1 K1 K1 1_655 25_655 53.50(2) ?
O1 K1 K1 2_655 25_655 53.50(2) ?
O1 K1 K1 2_665 25_655 153.61(2) ?
O1 K1 K1 3_665 25_655 95.96(2) ?
O1 K1 K1 . 25_655 153.61(2) ?
O1 K1 K1 26 25_655 53.229(15) ?
O1 K1 K1 25 25_655 53.229(15) ?
O1 K1 K1 27 25_655 100.98(4) ?
O1 K1 K1 3 25_665 153.61(2) ?
O1 K1 K1 1_655 25_665 95.96(2) ?
O1 K1 K1 2_655 25_665 153.61(2) ?
O1 K1 K1 2_665 25_665 53.50(2) ?
O1 K1 K1 3_665 25_665 53.50(2) ?
O1 K1 K1 . 25_665 95.96(2) ?
O1 K1 K1 26 25_665 53.228(15) ?
O1 K1 K1 25 25_665 100.98(4) ?
O1 K1 K1 27 25_665 53.228(15) ?
K1 K1 K1 25_655 25_665 104.28(2) ?
O1 K1 K1 3 25 53.50(2) ?
O1 K1 K1 1_655 25 153.61(2) ?
O1 K1 K1 2_655 25 95.96(2) ?
O1 K1 K1 2_665 25 95.96(2) ?
O1 K1 K1 3_665 25 153.61(2) ?
O1 K1 K1 . 25 53.50(2) ?
O1 K1 K1 26 25 100.98(4) ?
O1 K1 K1 25 25 53.228(15) ?
O1 K1 K1 27 25 53.228(15) ?
K1 K1 K1 25_655 25 104.29(2) ?
K1 K1 K1 25_665 25 104.28(2) ?

loop_
_geom_bond_atom_site_label_1
_geom_bond_atom_site_label_2
_geom_bond_site_symmetry_2
_geom_bond_distance
_geom_bond_publ_flag
Fe1 O2A 19 2.1517(18) ?
Fe1 O2A . 2.1517(18) y
Fe1 O2A 20 2.1517(18) ?
Fe1 O2A 21 2.1517(18) ?
Fe1 O2A 2 2.1517(18) ?
Fe1 O2A 3 2.1517(18) ?
Fe1 Fe2 . 2.8915(4) y
Fe1 Fe2 19 2.8915(4) ?
Fe2 O2B 3 1.995(6) ?
Fe2 O2B 2 1.995(6) ?
Fe2 O2B . 1.995(6) y
Fe2 O1 . 2.0692(12) y
Fe2 O1 2 2.0692(12) ?
Fe2 O1 3 2.0692(12) ?
Fe2 O2A 3 2.2093(17) ?
Fe2 O2A 2 2.2093(17) ?
Fe2 O2A . 2.2093(17) y
Fe2 K1 25 3.5842(8) ?
Fe2 K1 1_455 3.7979(4) ?
P1 O1 3_565 1.5288(12) ?
P1 O1 2_665 1.5288(12) ?
P1 O1 . 1.5288(12) y
P1 K1 1_565 3.4087(4) ?
P1 K1 1_455 3.4087(4) ?
P1 K1 . 3.4087(4) ?
P1 H1 . 1.392(19) y
P2 O2A 2_655 1.5029(16) ?
P2 O2A . 1.5029(16) y
P2 O2A 3_665 1.5029(16) ?
P2 O2B 2_655 1.584(6) ?
P2 O2B 3_665 1.584(6) ?
P2 O2B . 1.584(6) y
P2 H2 . 1.396(18) y
O1 K1 1_455 2.8510(4) ?
O1 K1 . 2.8510(4) y
O1 K1 25 2.8612(13) ?
O2A O2B . 0.513(5) ?
K1 O1 3 2.8510(4) ?
K1 O1 1_655 2.8510(4) ?
K1 O1 2_655 2.8510(4) ?
K1 O1 2_665 2.8510(4) ?
K1 O1 3_665 2.8510(4) ?
K1 O1 26 2.8612(13) y
K1 O1 25 2.8612(13) ?
K1 O1 27 2.8612(13) ?
K1 K1 25_655 3.4084(6) ?
K1 K1 25_665 3.4085(6) ?
K1 K1 25 3.4085(6) ?
